data_4105959
loop_
_publ_author_name
'Omar K. Farha'
'Abraham M. Shultz'
'Amy A. Sarjeant'
'SonBinh T. Nguyen'
'Joseph T. Hupp'

_publ_section_title
;
 Active-Site-Accessible, Porphyrinic Metal-Organic Framework Materials
;
_journal_name_full 'Journal of the American Chemical Society'
_journal_page_first 5652
_journal_page_last 5655
_journal_paper_doi 10.1021/ja111042f
_journal_volume 133
_journal_year 2011
_chemical_formula_moiety 'C90 H40 F10 N10 O9 Zn4, 28(C3 H7 N O)'
_chemical_formula_sum 'C174 H236 F10 N38 O37 Zn4'
_chemical_formula_weight 3903.49
_chemical_name_systematic
; 
 ? 
;
_space_group_IT_number 47
_symmetry_cell_setting orthorhombic
_symmetry_space_group_name_Hall '-P 2 2'
_symmetry_space_group_name_H-M 'P m m m'
_atom_sites_solution_hydrogens geom
_atom_sites_solution_primary direct
_atom_sites_solution_secondary difmap
_audit_creation_method SHELXL-97
_cell_angle_alpha 90.00
_cell_angle_beta 90.00
_cell_angle_gamma 90.00
_cell_formula_units_Z 1
_cell_length_a 16.598(2)
_cell_length_b 16.643(2)
_cell_length_c 22.494(3)
_cell_measurement_reflns_used 5048
_cell_measurement_temperature 100(2)
_cell_measurement_theta_max 48.37
_cell_measurement_theta_min 2.65
_cell_volume 6213.8(13)
_computing_cell_refinement 'Bruker SAINT'
_computing_data_collection 'Bruker APEX2'
_computing_data_reduction 'Bruker SAINT'
_computing_molecular_graphics 'Bruker SHELXTL'
_computing_publication_material 'Bruker SHELXTL'
_computing_structure_refinement 'SHELXL-97 (Sheldrick, 2008)'
_computing_structure_solution 'SHELXS-97 (Sheldrick, 2008)'
_diffrn_ambient_temperature 100(2)
_diffrn_measured_fraction_theta_full 0.913
_diffrn_measured_fraction_theta_max 0.913
_diffrn_measurement_device_type 'Bruker APEX-II CCD'
_diffrn_measurement_method '\f and \w scans'
_diffrn_radiation_monochromator graphite
_diffrn_radiation_source 'fine-focus sealed tube'
_diffrn_radiation_type CuK\a
_diffrn_radiation_wavelength 1.54178
_diffrn_reflns_av_R_equivalents 0.1283
_diffrn_reflns_av_sigmaI/netI 0.0997
_diffrn_reflns_limit_h_max 8
_diffrn_reflns_limit_h_min -16
_diffrn_reflns_limit_k_max 16
_diffrn_reflns_limit_k_min -16
_diffrn_reflns_limit_l_max 22
_diffrn_reflns_limit_l_min -21
_diffrn_reflns_number 19866
_diffrn_reflns_theta_full 51.64
_diffrn_reflns_theta_max 51.64
_diffrn_reflns_theta_min 1.96
_diffrn_standards_number 0
_exptl_absorpt_coefficient_mu 1.026
_exptl_absorpt_correction_T_max 0.31
_exptl_absorpt_correction_T_min 0.21
_exptl_absorpt_correction_type multi-scan
_exptl_absorpt_process_details 'SADABS, (Bruker)'
_exptl_crystal_colour violet
_exptl_crystal_density_diffrn 1.043
_exptl_crystal_description plate
_exptl_crystal_F_000 2052
_exptl_crystal_size_max 0.60
_exptl_crystal_size_mid 0.56
_exptl_crystal_size_min 0.06
_refine_diff_density_max 1.265
_refine_diff_density_min -1.432
_refine_diff_density_rms 0.099
_refine_ls_extinction_method none
_refine_ls_goodness_of_fit_ref 1.182
_refine_ls_hydrogen_treatment constr
_refine_ls_matrix_type full
_refine_ls_number_parameters 246
_refine_ls_number_reflns 3508
_refine_ls_number_restraints 369
_refine_ls_restrained_S_all 1.245
_refine_ls_R_factor_all 0.1504
_refine_ls_R_factor_gt 0.1218
_refine_ls_shift/su_max 0.001
_refine_ls_shift/su_mean 0.000
_refine_ls_structure_factor_coef Fsqd
_refine_ls_weighting_details 'calc w=1/[\s^2^(Fo^2^)+(0.2000P)^2^+0.0000P] where P=(Fo^2^+2Fc^2^)/3'
_refine_ls_weighting_scheme calc
_refine_ls_wR_factor_gt 0.3041
_refine_ls_wR_factor_ref 0.3289
_reflns_number_gt 2292
_reflns_number_total 3508
_reflns_threshold_expression >2sigma(I)
_cod_data_source_file ja111042f_si_006.cif
_cod_data_source_block n0115b
_cod_original_cell_volume 6213.6(14)
_cod_database_code 4105959

loop_
_symmetry_equiv_pos_as_xyz
'x, y, z'
'-x, -y, z'
'-x, y, -z'
'x, -y, -z'
'-x, -y, -z'
'x, y, -z'
'x, -y, z'
'-x, y, z'

loop_
_atom_site_label
_atom_site_type_symbol
_atom_site_fract_x
_atom_site_fract_y
_atom_site_fract_z
_atom_site_U_iso_or_equiv
_atom_site_adp_type
_atom_site_occupancy
_atom_site_symmetry_multiplicity
_atom_site_calc_flag
_atom_site_refinement_flags
Zn1 Zn 0.0000 0.5000 0.43470(7) 0.0282(7) Uani 1 4 d SU
Zn2 Zn 0.5000 1.0000 0.5000 0.1040(15) Uani 1 8 d SU
O1 O 0.0825(3) 0.5848(3) 0.4509(3) 0.0732(17) Uani 1 1 d U
O2 O 0.5000 1.0000 0.3909(13) 0.084(4) Uani 0.50 4 d SPU
N1 N 0.5000 0.8860(7) 0.5000 0.070(3) Uani 1 4 d SU
N2 N 0.3794(7) 1.0000 0.5000 0.074(3) Uani 1 4 d SU
C1 C 0.1062(6) 0.6067(6) 0.5000 0.057(2) Uani 1 2 d SU
C2 C 0.1714(6) 0.6726(6) 0.5000 0.058(2) Uani 1 2 d SU
C3 C 0.2026(5) 0.7010(4) 0.4483(4) 0.065(2) Uani 1 1 d U
H3A H 0.1841 0.6800 0.4114 0.078 Uiso 1 1 calc R
C4 C 0.2592(5) 0.7584(4) 0.4490(4) 0.066(2) Uani 1 1 d U
H4A H 0.2794 0.7777 0.4122 0.080 Uiso 1 1 calc R
C5 C 0.2888(5) 0.7902(5) 0.5000 0.045(2) Uani 1 2 d SU
C6 C 0.3527(5) 0.8503(5) 0.5000 0.056(2) Uani 1 2 d SU
C7 C 0.3290(5) 0.9343(5) 0.5000 0.060(2) Uani 1 2 d SU
C8 C 0.2482(6) 0.9595(5) 0.5000 0.070(3) Uani 1 2 d SU
H8 H 0.2021 0.9257 0.5000 0.084 Uiso 1 2 calc SR
C9 C 0.4317(5) 0.8269(5) 0.5000 0.061(2) Uani 1 2 d SU
C10 C 0.4587(6) 0.7475(6) 0.5000 0.069(3) Uani 1 2 d SU
H10 H 0.4253 0.7011 0.5000 0.083 Uiso 1 2 calc SR
Zn3 Zn 0.0000 0.5000 0.0000 0.368(6) Uani 1 8 d SDU
N3 N 0.0000 0.5000 0.3436(7) 0.179(6) Uani 1 4 d SDU
N4 N 0.0515(19) 0.4380(19) 0.0682(5) 0.334(7) Uani 0.50 1 d PDU
C11 C -0.0577(13) 0.5370(17) 0.3141(10) 0.230(7) Uani 0.50 1 d PDU
H11A H -0.1106 0.5426 0.3296 0.276 Uiso 0.50 1 calc PR
C12 C -0.0369(19) 0.5662(14) 0.2604(10) 0.252(7) Uani 0.50 1 d PDU
H12A H -0.0452 0.6184 0.2445 0.303 Uiso 0.50 1 calc PR
C13 C 0.0000 0.5000 0.2346(16) 0.293(7) Uani 1 4 d SDU
C14 C 0.0000 0.5000 0.1675(15) 0.307(7) Uani 1 4 d SDU
C15 C 0.038(2) 0.448(2) 0.1270(5) 0.331(7) Uani 0.50 1 d PDU
C16 C 0.097(3) 0.404(3) 0.1600(8) 0.337(7) Uani 0.50 1 d PDU
H16A H 0.1049 0.4058 0.2019 0.405 Uiso 0.50 1 calc PR
C17 C 0.140(3) 0.361(3) 0.1204(9) 0.339(7) Uani 0.50 1 d PDU
H17A H 0.1827 0.3246 0.1296 0.407 Uiso 0.50 1 calc PR
C18 C 0.111(3) 0.380(3) 0.0609(6) 0.337(7) Uani 0.50 1 d PDU
C19 C 0.121(4) 0.364(4) 0.0000 0.317(7) Uani 0.50 2 d SPDU
C20 C 0.186(2) 0.3004(19) 0.0000 0.325(7) Uani 0.50 2 d SPDU
C21 C 0.2636(16) 0.334(2) 0.0000 0.332(8) Uani 0.50 2 d SPDU
C22 C 0.3319(19) 0.2832(16) 0.0000 0.333(8) Uani 0.50 2 d SPDU
C23 C 0.3227(18) 0.1992(16) 0.0000 0.336(8) Uani 0.50 2 d SPDU
C24 C 0.2450(14) 0.166(2) 0.0000 0.336(8) Uani 0.50 2 d SPDU
C25 C 0.177(2) 0.2158(18) 0.0000 0.336(8) Uani 0.50 2 d SPDU
F1 F 0.2733(19) 0.413(2) 0.0000 0.341(10) Uani 0.50 2 d SPDU
F2 F 0.406(2) 0.3159(18) 0.0000 0.340(10) Uani 0.50 2 d SPDU
F3 F 0.3877(18) 0.1514(18) 0.0000 0.342(10) Uani 0.50 2 d SPDU
F4 F 0.2361(18) 0.086(2) 0.0000 0.341(10) Uani 0.50 2 d SPDU
F5 F 0.103(2) 0.184(2) 0.0000 0.357(10) Uani 0.50 2 d SPDU

loop_
_atom_site_aniso_label
_atom_site_aniso_U_11
_atom_site_aniso_U_22
_atom_site_aniso_U_33
_atom_site_aniso_U_23
_atom_site_aniso_U_13
_atom_site_aniso_U_12
Zn1 0.0178(10) 0.0141(10) 0.0527(12) 0.000 0.000 0.000
Zn2 0.0230(17) 0.0253(18) 0.264(5) 0.000 0.000 0.000
O1 0.050(3) 0.052(4) 0.118(5) 0.011(3) 0.005(3) -0.033(3)
O2 0.021(9) 0.004(8) 0.227(6) 0.000 0.000 0.000
N1 0.008(4) 0.032(4) 0.169(7) 0.000 0.000 0.000
N2 0.028(4) 0.007(4) 0.187(8) 0.000 0.000 0.000
C1 0.027(5) 0.027(5) 0.117(6) 0.000 0.000 -0.016(3)
C2 0.035(5) 0.023(5) 0.115(6) 0.000 0.000 -0.012(3)
C3 0.048(4) 0.040(4) 0.108(5) 0.001(3) -0.001(3) -0.025(3)
C4 0.049(4) 0.047(4) 0.103(5) 0.002(4) 0.003(3) -0.024(3)
C5 0.021(4) 0.002(3) 0.113(6) 0.000 0.000 -0.002(3)
C6 0.016(3) 0.011(3) 0.140(6) 0.000 0.000 -0.001(2)
C7 0.025(3) 0.004(3) 0.153(6) 0.000 0.000 0.001(2)
C8 0.024(4) 0.019(4) 0.168(8) 0.000 0.000 0.001(3)
C9 0.015(3) 0.018(3) 0.150(6) 0.000 0.000 0.004(2)
C10 0.026(4) 0.021(4) 0.161(8) 0.000 0.000 0.006(3)
Zn3 0.427(18) 0.394(16) 0.284(9) 0.000 0.000 0.000
N3 0.203(16) 0.298(19) 0.036(5) 0.000 0.000 0.000
N4 0.343(17) 0.414(17) 0.247(9) -0.033(8) 0.011(8) 0.001(9)
C11 0.258(16) 0.335(18) 0.098(6) 0.044(7) -0.057(6) 0.002(7)
C12 0.278(17) 0.352(18) 0.127(7) 0.061(6) -0.034(7) 0.015(7)
C13 0.300(17) 0.384(18) 0.195(9) 0.000 0.000 0.000
C14 0.322(16) 0.398(17) 0.202(9) 0.000 0.000 0.000
C15 0.338(16) 0.412(17) 0.243(8) -0.031(7) 0.010(7) 0.001(7)
C16 0.342(18) 0.412(18) 0.258(9) -0.027(9) 0.008(9) 0.009(8)
C17 0.343(17) 0.413(18) 0.261(11) -0.028(9) 0.013(9) 0.005(9)
C18 0.341(16) 0.407(16) 0.264(10) -0.025(7) 0.013(7) 0.001(9)
C19 0.318(16) 0.369(16) 0.264(10) 0.000 0.000 0.021(10)
C20 0.312(16) 0.355(16) 0.308(12) 0.000 0.000 0.012(10)
C21 0.313(16) 0.353(16) 0.330(13) 0.000 0.000 0.009(11)
C22 0.311(16) 0.346(17) 0.342(14) 0.000 0.000 0.006(12)
C23 0.316(16) 0.346(16) 0.347(14) 0.000 0.000 0.002(12)
C24 0.317(16) 0.347(16) 0.343(14) 0.000 0.000 0.003(11)
C25 0.317(16) 0.356(16) 0.335(13) 0.000 0.000 0.006(11)
F1 0.31(2) 0.353(17) 0.36(2) 0.000 0.000 0.014(12)
F2 0.313(16) 0.35(2) 0.36(2) 0.000 0.000 0.002(14)
F3 0.316(17) 0.335(19) 0.37(2) 0.000 0.000 -0.005(15)
F4 0.32(2) 0.348(16) 0.35(2) 0.000 0.000 -0.002(13)
F5 0.317(17) 0.36(2) 0.39(2) 0.000 0.000 0.004(14)

loop_
_atom_type_symbol
_atom_type_description
_atom_type_scat_dispersion_real
_atom_type_scat_dispersion_imag
_atom_type_scat_source
C C 0.0181 0.0091 'International Tables Vol C Tables 4.2.6.8 and 6.1.1.4'
H H 0.0000 0.0000 'International Tables Vol C Tables 4.2.6.8 and 6.1.1.4'
N N 0.0311 0.0180 'International Tables Vol C Tables 4.2.6.8 and 6.1.1.4'
O O 0.0492 0.0322 'International Tables Vol C Tables 4.2.6.8 and 6.1.1.4'
F F 0.0727 0.0534 'International Tables Vol C Tables 4.2.6.8 and 6.1.1.4'
Zn Zn -1.5491 0.6778 'International Tables Vol C Tables 4.2.6.8 and 6.1.1.4'

loop_
_geom_angle_atom_site_label_1
_geom_angle_atom_site_label_2
_geom_angle_atom_site_label_3
_geom_angle
_geom_angle_site_symmetry_1
_geom_angle_site_symmetry_3
O1 Zn1 O1 159.0(3) . 2_565
O1 Zn1 O1 86.4(3) . 8
O1 Zn1 O1 89.7(3) 2_565 8
O1 Zn1 O1 89.7(3) . 7_565
O1 Zn1 O1 86.5(3) 2_565 7_565
O1 Zn1 O1 159.0(3) 8 7_565
O1 Zn1 N3 100.51(17) . .
O1 Zn1 N3 100.51(17) 2_565 .
O1 Zn1 N3 100.51(17) 8 .
O1 Zn1 N3 100.51(17) 7_565 .
O1 Zn1 Zn1 79.49(17) . 5_566
O1 Zn1 Zn1 79.49(17) 2_565 5_566
O1 Zn1 Zn1 79.49(17) 8 5_566
O1 Zn1 Zn1 79.49(17) 7_565 5_566
N3 Zn1 Zn1 180.000(1) . 5_566
N1 Zn2 N1 180.000(2) 5_676 .
N1 Zn2 N2 90.000(2) 5_676 .
N1 Zn2 N2 90.000(3) . .
N1 Zn2 N2 90.000(3) 5_676 5_676
N1 Zn2 N2 90.000(2) . 5_676
N2 Zn2 N2 180.000(1) . 5_676
N1 Zn2 O2 90.000(1) 5_676 .
N1 Zn2 O2 90.000(1) . .
N2 Zn2 O2 90.000(3) . .
N2 Zn2 O2 90.000(3) 5_676 .
N1 Zn2 O2 90.000(1) 5_676 5_676
N1 Zn2 O2 90.000(1) . 5_676
N2 Zn2 O2 90.000(3) . 5_676
N2 Zn2 O2 90.000(3) 5_676 5_676
O2 Zn2 O2 180.000(3) . 5_676
C1 O1 Zn1 126.4(6) . .
C9 N1 C9 98.1(9) . 3_656
C9 N1 Zn2 130.9(5) . .
C9 N1 Zn2 130.9(5) 3_656 .
C7 N2 C7 105.2(10) . 7_575
C7 N2 Zn2 127.4(5) . .
C7 N2 Zn2 127.4(5) 7_575 .
O1 C1 O1 128.2(10) 6_556 .
O1 C1 C2 115.9(5) 6_556 .
O1 C1 C2 115.9(5) . .
C3 C2 C3 117.9(10) . 6_556
C3 C2 C1 121.0(5) . .
C3 C2 C1 121.0(5) 6_556 .
C4 C3 C2 120.3(8) . .
C4 C3 H3A 119.9 . .
C2 C3 H3A 119.9 . .
C3 C4 C5 122.9(8) . .
C3 C4 H4A 118.6 . .
C5 C4 H4A 118.6 . .
C4 C5 C4 115.6(9) 6_556 .
C4 C5 C6 122.1(4) 6_556 .
C4 C5 C6 122.1(4) . .
C9 C6 C7 122.2(8) . .
C9 C6 C5 120.1(8) . .
C7 C6 C5 117.6(7) . .
N2 C7 C8 110.0(8) . .
N2 C7 C6 126.9(8) . .
C8 C7 C6 123.1(8) . .
C8 C8 C7 107.4(5) 7_575 .
C8 C8 H8 126.3 7_575 .
C7 C8 H8 126.3 . .
C6 C9 C10 125.2(9) . .
C6 C9 N1 122.5(8) . .
C10 C9 N1 112.3(8) . .
C10 C10 C9 108.7(5) 3_656 .
C10 C10 H10 125.7 3_656 .
C9 C10 H10 125.7 . .
N4 Zn3 N4 180.0(15) 7_565 3
N4 Zn3 N4 130(2) 7_565 6
N4 Zn3 N4 50(2) 3 6
N4 Zn3 N4 50(2) 7_565 2_565
N4 Zn3 N4 130(2) 3 2_565
N4 Zn3 N4 180.0(15) 6 2_565
N4 Zn3 N4 119(2) 7_565 5_565
N4 Zn3 N4 61(2) 3 5_565
N4 Zn3 N4 82.3(9) 6 5_565
N4 Zn3 N4 97.7(9) 2_565 5_565
N4 Zn3 N4 82.3(9) 7_565 8
N4 Zn3 N4 97.7(9) 3 8
N4 Zn3 N4 119(2) 6 8
N4 Zn3 N4 61(2) 2_565 8
N4 Zn3 N4 130(2) 5_565 8
N4 Zn3 N4 97.7(9) 7_565 4_565
N4 Zn3 N4 82.3(9) 3 4_565
N4 Zn3 N4 61(2) 6 4_565
N4 Zn3 N4 119(2) 2_565 4_565
N4 Zn3 N4 50(2) 5_565 4_565
N4 Zn3 N4 180.0(15) 8 4_565
N4 Zn3 N4 61(2) 7_565 .
N4 Zn3 N4 119(2) 3 .
N4 Zn3 N4 97.7(9) 6 .
N4 Zn3 N4 82.3(9) 2_565 .
N4 Zn3 N4 179.997(2) 5_565 .
N4 Zn3 N4 50(2) 8 .
N4 Zn3 N4 130(2) 4_565 .
C11 N3 C11 93(2) 2_565 7_565
C11 N3 C11 120(2) 2_565 .
C11 N3 C11 56(3) 7_565 .
C11 N3 C11 56(3) 2_565 8
C11 N3 C11 120(2) 7_565 8
C11 N3 C11 93(2) . 8
C11 N3 Zn1 120.2(12) 2_565 .
C11 N3 Zn1 120.2(12) 7_565 .
C11 N3 Zn1 120.2(12) . .
C11 N3 Zn1 120.2(13) 8 .
C15 N4 C18 108.8(10) . .
C15 N4 N4 80(2) . 8
C18 N4 N4 135(4) . 8
C15 N4 Zn3 127.0(10) . .
C18 N4 Zn3 124.1(9) . .
N4 N4 Zn3 65.2(10) 8 .
N3 C11 C12 116(2) . .
N3 C11 H11A 122.1 . .
C12 C11 H11A 122.1 . .
C11 C12 C13 102(3) . .
C11 C12 H12A 129.2 . .
C13 C12 H12A 129.2 . .
C12 C13 C12 105(3) 2_565 8
C12 C13 C12 52(3) 2_565 7_565
C12 C13 C12 130(4) 8 7_565
C12 C13 C12 130(4) 2_565 .
C12 C13 C12 52(3) 8 .
C12 C13 C12 105(3) 7_565 .
C12 C13 C14 114.8(19) 2_565 .
C12 C13 C14 114.8(19) 8 .
C12 C13 C14 114.8(19) 7_565 .
C12 C13 C14 114.8(19) . .
C15 C14 C15 53(3) . 8
C15 C14 C15 99(3) . 2_565
C15 C14 C15 76(4) 8 2_565
C15 C14 C15 76(4) . 7_565
C15 C14 C15 99(3) 8 7_565
C15 C14 C15 53(3) 2_565 7_565
C15 C14 C13 130.5(14) . .
C15 C14 C13 130.5(14) 8 .
C15 C14 C13 130.5(14) 2_565 .
C15 C14 C13 130.5(14) 7_565 .
C15 C15 N4 100(2) 8 .
C15 C15 C14 63.6(16) 8 .
N4 C15 C14 142(2) . .
C15 C15 C16 134(3) 8 .
N4 C15 C16 109.0(11) . .
C14 C15 C16 106.5(17) . .
C15 C15 C15 90.001(4) 8 7_565
N4 C15 C15 97(2) . 7_565
C14 C15 C15 51.9(19) . 7_565
C16 C15 C15 120(3) . 7_565
C17 C16 C15 107.2(11) . .
C17 C16 H16A 126.4 . .
C15 C16 H16A 126.4 . .
C16 C17 C18 107.8(10) . .
C16 C17 H17A 126.1 . .
C18 C17 H17A 126.1 . .
N4 C18 C19 109.5(18) . .
N4 C18 C17 106.5(10) . .
C19 C18 C17 144(2) . .
C18 C19 C18 154(4) . 6
C18 C19 C20 102.7(15) . .
C18 C19 C20 102.7(15) 6 .
C21 C20 C25 119.0(16) . .
C21 C20 C19 112(4) . .
C25 C20 C19 129(4) . .
F1 C21 C20 120.0(12) . .
F1 C21 C22 119.7(11) . .
C20 C21 C22 120.3(13) . .
F2 C22 C23 120.2(11) . .
F2 C22 C21 119.4(11) . .
C23 C22 C21 120.3(11) . .
F3 C23 C22 120.2(11) . .
F3 C23 C24 120.1(11) . .
C22 C23 C24 119.7(11) . .
F4 C24 C23 119.8(11) . .
F4 C24 C25 120.0(11) . .
C23 C24 C25 120.1(11) . .
F5 C25 C24 120.2(11) . .
F5 C25 C20 119.3(12) . .
C24 C25 C20 120.5(13) . .

loop_
_geom_bond_atom_site_label_1
_geom_bond_atom_site_label_2
_geom_bond_distance
_geom_bond_site_symmetry_2
Zn1 O1 2.001(5) .
Zn1 O1 2.001(5) 2_565
Zn1 O1 2.001(5) 8
Zn1 O1 2.001(5) 7_565
Zn1 N3 2.050(17) .
Zn1 Zn1 2.938(3) 5_566
Zn2 N1 1.898(11) 5_676
Zn2 N1 1.898(11) .
Zn2 N2 2.002(11) .
Zn2 N2 2.002(11) 5_676
Zn2 O2 2.45(3) .
Zn2 O2 2.45(3) 5_676
O1 C1 1.227(6) .
N1 C9 1.500(12) .
N1 C9 1.500(12) 3_656
N2 C7 1.377(11) .
N2 C7 1.377(11) 7_575
C1 O1 1.227(6) 6_556
C1 C2 1.541(14) .
C2 C3 1.357(8) .
C2 C3 1.357(8) 6_556
C3 C4 1.341(10) .
C3 H3A 0.9500 .
C4 C5 1.355(8) .
C4 H4A 0.9500 .
C5 C4 1.355(8) 6_556
C5 C6 1.458(12) .
C6 C9 1.368(12) .
C6 C7 1.452(12) .
C7 C8 1.406(13) .
C8 C8 1.349(18) 7_575
C8 H8 0.9500 .
C9 C10 1.396(12) .
C10 C10 1.371(19) 3_656
C10 H10 0.9500 .
Zn3 N4 2.036(9) 7_565
Zn3 N4 2.036(9) 3
Zn3 N4 2.036(9) 6
Zn3 N4 2.036(9) 2_565
Zn3 N4 2.036(9) 5_565
Zn3 N4 2.036(9) 8
Zn3 N4 2.036(9) 4_565
Zn3 N4 2.036(9) .
N3 C11 1.317(10) 2_565
N3 C11 1.318(10) 7_565
N3 C11 1.318(10) .
N3 C11 1.318(10) 8
N4 C15 1.354(10) .
N4 C18 1.383(10) .
N4 N4 1.71(6) 8
C11 C12 1.346(11) .
C11 H11A 0.9500 .
C12 C13 1.388(11) .
C12 H12A 0.9500 .
C13 C12 1.388(11) 2_565
C13 C12 1.388(11) 8
C13 C12 1.388(11) 7_565
C13 C14 1.509(11) .
C14 C15 1.402(10) .
C14 C15 1.402(10) 8
C14 C15 1.402(10) 2_565
C14 C15 1.402(10) 7_565
C15 C15 1.25(7) 8
C15 C16 1.434(10) .
C15 C15 1.73(8) 7_565
C16 C17 1.353(11) .
C16 H16A 0.9500 .
C17 C18 1.463(10) .
C17 H17A 0.9500 .
C18 C19 1.406(10) .
C19 C18 1.406(10) 6
C19 C20 1.509(11) .
C20 C21 1.41(3) .
C20 C25 1.42(3) .
C21 F1 1.337(10) .
C21 C22 1.41(3) .
C22 F2 1.340(10) .
C22 C23 1.41(3) .
C23 F3 1.339(10) .
C23 C24 1.41(3) .
C24 F4 1.341(10) .
C24 C25 1.41(3) .
C25 F5 1.338(10) .

loop_
_geom_torsion_atom_site_label_1
_geom_torsion_atom_site_label_2
_geom_torsion_atom_site_label_3
_geom_torsion_atom_site_label_4
_geom_torsion
_geom_torsion_site_symmetry_1
_geom_torsion_site_symmetry_4
O1 Zn1 O1 C1 1.6(8) 2_565 .
O1 Zn1 O1 C1 81.6(8) 8 .
O1 Zn1 O1 C1 -77.8(8) 7_565 .
N3 Zn1 O1 C1 -178.4(8) . .
Zn1 Zn1 O1 C1 1.6(8) 5_566 .
N1 Zn2 N1 C9 180(100) 5_676 .
N2 Zn2 N1 C9 0.0 . .
N2 Zn2 N1 C9 180.0 5_676 .
O2 Zn2 N1 C9 -90.0 . .
O2 Zn2 N1 C9 90.0 5_676 .
N1 Zn2 N1 C9 0.0 5_676 3_656
N2 Zn2 N1 C9 180.0 . 3_656
N2 Zn2 N1 C9 0.0 5_676 3_656
O2 Zn2 N1 C9 90.0 . 3_656
O2 Zn2 N1 C9 -90.0 5_676 3_656
N1 Zn2 N2 C7 180.0 5_676 .
N1 Zn2 N2 C7 0.0 . .
N2 Zn2 N2 C7 0(100) 5_676 .
O2 Zn2 N2 C7 90.0 . .
O2 Zn2 N2 C7 -90.0 5_676 .
N1 Zn2 N2 C7 0.0 5_676 7_575
N1 Zn2 N2 C7 180.0 . 7_575
N2 Zn2 N2 C7 0.0 5_676 7_575
O2 Zn2 N2 C7 -90.0 . 7_575
O2 Zn2 N2 C7 90.0 5_676 7_575
Zn1 O1 C1 O1 -3.6(17) . 6_556
Zn1 O1 C1 C2 179.1(5) . .
O1 C1 C2 C3 179.4(9) 6_556 .
O1 C1 C2 C3 -3.0(14) . .
O1 C1 C2 C3 3.0(14) 6_556 6_556
O1 C1 C2 C3 -179.4(9) . 6_556
C3 C2 C3 C4 -3.6(15) 6_556 .
C1 C2 C3 C4 179.9(8) . .
C2 C3 C4 C5 0.9(13) . .
C3 C4 C5 C4 1.8(14) . 6_556
C3 C4 C5 C6 177.5(8) . .
C4 C5 C6 C9 87.7(7) 6_556 .
C4 C5 C6 C9 -87.7(7) . .
C4 C5 C6 C7 -92.3(7) 6_556 .
C4 C5 C6 C7 92.3(7) . .
C7 N2 C7 C8 0.0 7_575 .
Zn2 N2 C7 C8 180.0 . .
C7 N2 C7 C6 180.0 7_575 .
Zn2 N2 C7 C6 0.0 . .
C9 C6 C7 N2 0.0 . .
C5 C6 C7 N2 180.0 . .
C9 C6 C7 C8 180.0 . .
C5 C6 C7 C8 0.0 . .
N2 C7 C8 C8 0.0 . 7_575
C6 C7 C8 C8 180.0 . 7_575
C7 C6 C9 C10 180.0 . .
C5 C6 C9 C10 0.0 . .
C7 C6 C9 N1 0.0 . .
C5 C6 C9 N1 180.0 . .
C9 N1 C9 C6 180.0 3_656 .
Zn2 N1 C9 C6 0.0 . .
C9 N1 C9 C10 0.0 3_656 .
Zn2 N1 C9 C10 180.0 . .
C6 C9 C10 C10 180.0 . 3_656
N1 C9 C10 C10 0.0 . 3_656
O1 Zn1 N3 C11 78.6(16) . 2_565
O1 Zn1 N3 C11 -101.4(16) 2_565 2_565
O1 Zn1 N3 C11 166.9(15) 8 2_565
O1 Zn1 N3 C11 -13.1(15) 7_565 2_565
Zn1 Zn1 N3 C11 123(100) 5_566 2_565
O1 Zn1 N3 C11 -166.9(15) . 7_565
O1 Zn1 N3 C11 13.1(15) 2_565 7_565
O1 Zn1 N3 C11 -78.6(16) 8 7_565
O1 Zn1 N3 C11 101.4(16) 7_565 7_565
Zn1 Zn1 N3 C11 -123(100) 5_566 7_565
O1 Zn1 N3 C11 -101.4(16) . .
O1 Zn1 N3 C11 78.6(16) 2_565 .
O1 Zn1 N3 C11 -13.1(15) 8 .
O1 Zn1 N3 C11 166.9(15) 7_565 .
Zn1 Zn1 N3 C11 -57(100) 5_566 .
O1 Zn1 N3 C11 13.1(15) . 8
O1 Zn1 N3 C11 -166.9(15) 2_565 8
O1 Zn1 N3 C11 101.4(16) 8 8
O1 Zn1 N3 C11 -78.6(16) 7_565 8
Zn1 Zn1 N3 C11 57(100) 5_566 8
N4 Zn3 N4 C15 52(5) 7_565 .
N4 Zn3 N4 C15 -128(5) 3 .
N4 Zn3 N4 C15 -176(3) 6 .
N4 Zn3 N4 C15 4(3) 2_565 .
N4 Zn3 N4 C15 -9(8) 5_565 .
N4 Zn3 N4 C15 -54(5) 8 .
N4 Zn3 N4 C15 126(5) 4_565 .
N4 Zn3 N4 C18 -125(5) 7_565 .
N4 Zn3 N4 C18 55(5) 3 .
N4 Zn3 N4 C18 7(6) 6 .
N4 Zn3 N4 C18 -173(6) 2_565 .
N4 Zn3 N4 C18 174(9) 5_565 .
N4 Zn3 N4 C18 129(5) 8 .
N4 Zn3 N4 C18 -51(5) 4_565 .
N4 Zn3 N4 N4 105.8(4) 7_565 8
N4 Zn3 N4 N4 -74.2(4) 3 8
N4 Zn3 N4 N4 -122.0(17) 6 8
N4 Zn3 N4 N4 58.0(17) 2_565 8
N4 Zn3 N4 N4 45(3) 5_565 8
N4 Zn3 N4 N4 180.0 4_565 8
C11 N3 C11 C12 -29.5(19) 2_565 .
C11 N3 C11 C12 -102(2) 7_565 .
C11 N3 C11 C12 22(4) 8 .
Zn1 N3 C11 C12 150.5(19) . .
N3 C11 C12 C13 50(3) . .
C11 C12 C13 C12 -24.1(16) . 2_565
C11 C12 C13 C12 -101(2) . 8
C11 C12 C13 C12 29(4) . 7_565
C11 C12 C13 C14 155.9(16) . .
C12 C13 C14 C15 -7(3) 2_565 .
C12 C13 C14 C15 115(3) 8 .
C12 C13 C14 C15 -65(3) 7_565 .
C12 C13 C14 C15 173(3) . .
C12 C13 C14 C15 65(3) 2_565 8
C12 C13 C14 C15 -173(3) 8 8
C12 C13 C14 C15 7(3) 7_565 8
C12 C13 C14 C15 -115(3) . 8
C12 C13 C14 C15 173(3) 2_565 2_565
C12 C13 C14 C15 -65(3) 8 2_565
C12 C13 C14 C15 115(3) 7_565 2_565
C12 C13 C14 C15 -7(3) . 2_565
C12 C13 C14 C15 -115(3) 2_565 7_565
C12 C13 C14 C15 7(3) 8 7_565
C12 C13 C14 C15 -173(3) 7_565 7_565
C12 C13 C14 C15 65(3) . 7_565
C18 N4 C15 C15 -135(4) . 8
N4 N4 C15 C15 0.000(1) 8 8
Zn3 N4 C15 C15 48(4) . 8
C18 N4 C15 C14 166(6) . .
N4 N4 C15 C14 -59(6) 8 .
Zn3 N4 C15 C14 -11(9) . .
C18 N4 C15 C16 9(7) . .
N4 N4 C15 C16 143(4) 8 .
Zn3 N4 C15 C16 -168(3) . .
C18 N4 C15 C15 134(4) . 7_565
N4 N4 C15 C15 -91.2(2) 8 7_565
Zn3 N4 C15 C15 -43(4) . 7_565
C15 C14 C15 C15 -65(2) 2_565 8
C15 C14 C15 C15 -112.9(14) 7_565 8
C13 C14 C15 C15 115(2) . 8
C15 C14 C15 N4 71(7) 8 .
C15 C14 C15 N4 6(5) 2_565 .
C15 C14 C15 N4 -42(7) 7_565 .
C13 C14 C15 N4 -174(5) . .
C15 C14 C15 C16 -131(3) 8 .
C15 C14 C15 C16 164(5) 2_565 .
C15 C14 C15 C16 116(3) 7_565 .
C13 C14 C15 C16 -16(5) . .
C15 C14 C15 C15 112.9(14) 8 7_565
C15 C14 C15 C15 48(2) 2_565 7_565
C13 C14 C15 C15 -132(2) . 7_565
C15 C15 C16 C17 118(4) 8 .
N4 C15 C16 C17 -7(7) . .
C14 C15 C16 C17 -173(5) . .
C15 C15 C16 C17 -118(5) 7_565 .
C15 C16 C17 C18 3(8) . .
C15 N4 C18 C19 175(6) . .
N4 N4 C18 C19 80(7) 8 .
Zn3 N4 C18 C19 -8(9) . .
C15 N4 C18 C17 -7(7) . .
N4 N4 C18 C17 -102(5) 8 .
Zn3 N4 C18 C17 170(4) . .
C16 C17 C18 N4 2(8) . .
C16 C17 C18 C19 180(11) . .
N4 C18 C19 C18 14(27) . 6
C17 C18 C19 C18 -163(12) . 6
N4 C18 C19 C20 -179(5) . .
C17 C18 C19 C20 3(16) . .
C18 C19 C20 C21 -87(6) . .
C18 C19 C20 C21 87(6) 6 .
C18 C19 C20 C25 93(6) . .
C18 C19 C20 C25 -93(6) 6 .
C25 C20 C21 F1 180.0 . .
C19 C20 C21 F1 0.0 . .
C25 C20 C21 C22 0.0 . .
C19 C20 C21 C22 180.0 . .
F1 C21 C22 F2 0.0 . .
C20 C21 C22 F2 180.0 . .
F1 C21 C22 C23 180.0 . .
C20 C21 C22 C23 0.0 . .
F2 C22 C23 F3 0.0 . .
C21 C22 C23 F3 180.0 . .
F2 C22 C23 C24 180.0 . .
C21 C22 C23 C24 0.0 . .
F3 C23 C24 F4 0.0 . .
C22 C23 C24 F4 180.0 . .
F3 C23 C24 C25 180.0 . .
C22 C23 C24 C25 0.0 . .
F4 C24 C25 F5 0.0 . .
C23 C24 C25 F5 180.0 . .
F4 C24 C25 C20 180.0 . .
C23 C24 C25 C20 0.0 . .
C21 C20 C25 F5 180.0 . .
C19 C20 C25 F5 0.0 . .
C21 C20 C25 C24 0.0 . .
C19 C20 C25 C24 180.0 . .
